data_4314345
loop_
_publ_author_name
'Olivier Cador'
'Fran\,coise Chabre'
'Andrea Dei'
'Claudio Sangregorio'
'Joris Van Slageren'
'Maria G. F. Vaz'

_publ_contact_author_address
;
 Dipartimento di Chimica, Universita' di Firenze, via della Lastruccia 3,
 50019 Sesto F.no (FI), Italy
;
_publ_contact_author_email andrea.dei@unifi.it
_publ_contact_author_fax +39-0554573372
_publ_contact_author_name 'Dei, A.'
_publ_section_title
;
 Temperature-Induced Solid-State Valence Tautomeric Interconversion in Two
 Cobalt-Schiff Base Diquinone Complexes
;
_journal_name_full 'Inorganic Chemistry'
_journal_page_first 6432
_journal_page_last 6440
_journal_paper_doi 10.1021/ic034210z
_journal_volume 42
_journal_year 2003
_chemical_formula_sum 'C67 H71 B Co N4 O2'
_chemical_formula_weight 1034.02
_chemical_name_systematic
;
 ?
;
_space_group_IT_number 34
_symmetry_cell_setting orthorhombic
_symmetry_space_group_name_Hall 'P 2 -2n'
_symmetry_space_group_name_H-M 'P n n 2'
_atom_sites_solution_hydrogens geom
_atom_sites_solution_primary direct
_atom_sites_solution_secondary difmap
_audit_creation_method SHELXL-97
_cell_angle_alpha 90.000(2)
_cell_angle_beta 90.000(2)
_cell_angle_gamma 90.000(2)
_cell_formula_units_Z 8
_cell_length_a 41.396(2)
_cell_length_b 14.383(1)
_cell_length_c 20.626(1)
_cell_measurement_reflns_used 8532
_cell_measurement_temperature 293(2)
_cell_measurement_theta_max 46.453
_cell_measurement_theta_min 2.34
_cell_volume 12280.7(12)
_computing_cell_refinement 'Bruker-Smart-NT V5.6'
_computing_data_collection 'Bruker-Smart-NT V5.6'
_computing_data_reduction 'Bruker-Saint V6.02A'
_computing_publication_material 'SHELXL-97 (Sheldrick, 1997)'
_computing_structure_refinement 'SHELXL-97 (Sheldrick, 1997)'
_computing_structure_solution 'SIR97 (Giacovazzo, 1997)'
_diffrn_ambient_temperature 293(2)
_diffrn_measured_fraction_theta_full 0.980
_diffrn_measured_fraction_theta_max 0.980
_diffrn_measurement_device_type 'CCD-1K 3 circles Bruker diffractometer'
_diffrn_measurement_method omega-2theta
_diffrn_radiation_monochromator 'gobbel mirrors'
_diffrn_radiation_source 'rotating anode'
_diffrn_radiation_type CuK\a
_diffrn_radiation_wavelength 1.54178
_diffrn_reflns_av_R_equivalents 0.0682
_diffrn_reflns_av_sigmaI/netI 0.1050
_diffrn_reflns_limit_h_max 39
_diffrn_reflns_limit_h_min -41
_diffrn_reflns_limit_k_max 14
_diffrn_reflns_limit_k_min -14
_diffrn_reflns_limit_l_max 20
_diffrn_reflns_limit_l_min -20
_diffrn_reflns_number 27821
_diffrn_reflns_theta_full 50.49
_diffrn_reflns_theta_max 50.49
_diffrn_reflns_theta_min 2.13
_exptl_absorpt_coefficient_mu 2.528
_exptl_absorpt_correction_T_max 1.000000
_exptl_absorpt_correction_T_min 0.538987
_exptl_absorpt_correction_type empirical
_exptl_crystal_colour black
_exptl_crystal_density_diffrn 1.119
_exptl_crystal_density_method 'not measured'
_exptl_crystal_description prism
_exptl_crystal_F_000 4392
_exptl_crystal_size_max 0.8
_exptl_crystal_size_mid 0.4
_exptl_crystal_size_min 0.2
_refine_diff_density_max 0.315
_refine_diff_density_min -0.190
_refine_diff_density_rms 0.033
_refine_ls_abs_structure_details 'Flack H D (1983), Acta Cryst. A39, 876-881'
_refine_ls_abs_structure_Flack 0.299(5)
_refine_ls_extinction_method none
_refine_ls_goodness_of_fit_ref 1.039
_refine_ls_hydrogen_treatment mixed
_refine_ls_matrix_type full
_refine_ls_number_parameters 1321
_refine_ls_number_reflns 11803
_refine_ls_number_restraints 1
_refine_ls_restrained_S_all 1.039
_refine_ls_R_factor_all 0.1277
_refine_ls_R_factor_gt 0.0700
_refine_ls_shift/su_max 0.028
_refine_ls_shift/su_mean 0.002
_refine_ls_structure_factor_coef Fsqd
_refine_ls_weighting_details 'calc w=1/[\s^2^(Fo^2^)+(0.0453P)^2^+0.0000P] where P=(Fo^2^+2Fc^2^)/3'
_refine_ls_weighting_scheme calc
_refine_ls_wR_factor_gt 0.1081
_refine_ls_wR_factor_ref 0.1223
_reflns_number_gt 7465
_reflns_number_total 11803
_reflns_threshold_expression >2sigma(I)
_cod_data_source_file ic034210zsi20030225_115629.cif
_cod_data_source_block cotpyrt
_cod_original_cell_volume 12281(1)
_cod_database_code 4314345

loop_
_symmetry_equiv_pos_as_xyz
'x, y, z'
'-x, -y, z'
'-x+1/2, y+1/2, z+1/2'
'x+1/2, -y+1/2, z+1/2'

loop_
_atom_site_label
_atom_site_type_symbol
_atom_site_fract_x
_atom_site_fract_y
_atom_site_fract_z
_atom_site_U_iso_or_equiv
_atom_site_adp_type
_atom_site_occupancy
_atom_site_symmetry_multiplicity
_atom_site_calc_flag
_atom_site_refinement_flags
_atom_site_disorder_assembly
_atom_site_disorder_group
Co2 Co 0.0000 0.0000 0.98650(9) 0.0522(5) Uani 1 2 d S . .
Co1 Co 0.76204(3) 0.98356(7) 0.46923(7) 0.0546(4) Uani 1 1 d . . .
Co3 Co 0.0000 0.5000 0.48364(11) 0.0795(6) Uani 1 2 d S . .
O1 O 0.78500(11) 1.0961(3) 0.4653(3) 0.0575(14) Uani 1 1 d . . .
O2 O 0.73923(11) 0.8712(3) 0.4611(3) 0.0578(14) Uani 1 1 d . . .
N8 N 0.0000 0.0000 0.8983(5) 0.056(3) Uani 1 2 d S . .
N4 N 0.76165(17) 0.9878(5) 0.3804(4) 0.052(2) Uani 1 1 d . . .
N10 N 0.0000 0.0000 1.0759(5) 0.047(3) Uani 1 2 d S . .
O3 O -0.01558(12) 0.3755(4) 0.4915(3) 0.0800(18) Uani 1 1 d . . .
N3 N 0.72256(16) 1.0492(4) 0.4843(4) 0.053(2) Uani 1 1 d . . .
O4 O -0.02717(11) 0.1044(3) 0.9921(3) 0.0549(15) Uani 1 1 d . . .
C46 C -0.0233(2) 0.0924(6) 1.1672(4) 0.054(2) Uani 1 1 d . . .
H401 H -0.0131 0.0563 1.1986 0.065 Uiso 1 1 calc R . .
C006 C 0.77822(19) 1.0610(6) 0.3538(5) 0.051(2) Uani 1 1 d . . .
C012 C 0.73298(18) 0.8513(5) 0.3995(4) 0.047(2) Uani 1 1 d . . .
C001 C 0.79083(19) 1.1201(6) 0.4041(5) 0.047(2) Uani 1 1 d . . .
C018 C 0.7366(2) 1.0135(5) 0.5912(5) 0.050(2) Uiso 1 1 d . . .
N9 N -0.03734(14) -0.0829(4) 0.9732(4) 0.0536(18) Uani 1 1 d . . .
C47 C -0.01848(19) 0.0709(5) 1.1015(4) 0.044(2) Uani 1 1 d . . .
C002 C 0.8094(2) 1.1986(6) 0.3872(4) 0.059(2) Uani 1 1 d . . .
N5 N 0.0000 0.5000 0.3961(6) 0.075(4) Uani 1 2 d S . .
C52 C -0.0431(2) -0.0963(6) 0.9095(6) 0.061(3) Uani 1 1 d . . .
C45 C -0.0423(2) 0.1640(6) 1.1864(5) 0.055(2) Uani 1 1 d . . .
C42 C -0.03271(18) 0.1262(6) 1.0541(5) 0.049(2) Uani 1 1 d . . .
C022 C 0.7878(2) 0.9390(5) 0.5872(5) 0.048(2) Uani 1 1 d . . .
C007 C 0.7453(2) 0.9154(6) 0.3509(5) 0.058(2) Uani 1 1 d . . .
C009 C 0.7217(2) 0.8247(6) 0.2652(4) 0.062(3) Uani 1 1 d . . .
C023 C 0.8114(2) 0.9035(6) 0.5428(6) 0.055(2) Uani 1 1 d . . .
C011 C 0.71619(19) 0.7720(6) 0.3789(5) 0.060(2) Uiso 1 1 d . . .
N2 N 0.7619(2) 0.9796(5) 0.5606(4) 0.057(2) Uani 1 1 d . . .
C53 C -0.0226(2) -0.0499(5) 0.8660(5) 0.047(2) Uani 1 1 d . . .
N1 N 0.80206(17) 0.9174(4) 0.4792(5) 0.0624(19) Uani 1 1 d . . .
C137 C 0.6522(2) 0.0247(6) 0.3014(4) 0.074(3) Uani 1 1 d . . .
H32 H 0.6697 0.0171 0.2736 0.089 Uiso 1 1 calc R . .
C43 C -0.05257(19) 0.2035(6) 1.0733(5) 0.060(3) Uani 1 1 d . . .
C124 C 0.6659(3) 0.2457(6) 0.2805(4) 0.061(2) Uani 1 1 d . . .
N6 N 0.04358(19) 0.4536(5) 0.4702(5) 0.084(2) Uani 1 1 d . . .
C003 C 0.81364(19) 1.2140(5) 0.3235(5) 0.063(3) Uani 1 1 d . . .
H36 H 0.8262 1.2652 0.3125 0.076 Uiso 1 1 calc R . .
C44 C -0.0565(2) 0.2175(6) 1.1408(5) 0.065(3) Uani 1 1 d . . .
H37 H -0.0696 0.2663 1.1545 0.078 Uiso 1 1 calc R . .
C005 C 0.78367(19) 1.0829(6) 0.2876(5) 0.063(3) Uani 1 1 d . . .
H38 H 0.7755 1.0449 0.2550 0.076 Uiso 1 1 calc R . .
C008 C 0.7386(2) 0.9011(6) 0.2846(5) 0.066(3) Uani 1 1 d . . .
H39 H 0.7458 0.9439 0.2540 0.080 Uiso 1 1 calc R . .
C010 C 0.71170(19) 0.7593(6) 0.3138(5) 0.071(3) Uani 1 1 d . . .
H40 H 0.7015 0.7051 0.3001 0.086 Uiso 1 1 calc R . .
C324 C -0.0671(3) 0.2660(7) 1.0217(6) 0.094(3) Uani 1 1 d . . .
C017 C 0.7127(2) 1.0599(6) 0.5480(6) 0.061(3) Uani 1 1 d . . .
C142 C 0.6077(3) 0.2360(7) 0.2135(4) 0.079(3) Uani 1 1 d . . .
C019 C 0.7362(2) 1.0083(5) 0.6579(5) 0.073(3) Uani 1 1 d . . .
H44 H 0.7189 1.0323 0.6813 0.088 Uiso 1 1 calc R . .
C33 C 0.0263(3) 0.4756(6) 0.3604(6) 0.089(3) Uani 1 1 d . . .
C004 C 0.8015(2) 1.1623(7) 0.2723(4) 0.069(3) Uani 1 1 d . . .
C48 C -0.0546(2) -0.1228(6) 1.0210(5) 0.061(3) Uani 1 1 d . . .
H47 H -0.0493 -0.1120 1.0642 0.074 Uiso 1 1 calc R . .
C32 C 0.0521(3) 0.4505(6) 0.4069(7) 0.082(4) Uani 1 1 d . . .
C36 C -0.0146(3) 0.4210(7) 0.5999(5) 0.086(4) Uani 1 1 d . . .
C013 C 0.7045(2) 1.0867(6) 0.4421(5) 0.062(3) Uani 1 1 d . . .
H51 H 0.7106 1.0806 0.3989 0.074 Uiso 1 1 calc R . .
C136 C 0.6314(2) 0.1006(6) 0.2929(5) 0.066(3) Uani 1 1 d . . .
C020 C 0.7620(3) 0.9667(6) 0.6897(5) 0.083(3) Uani 1 1 d . . .
H53 H 0.7617 0.9627 0.7347 0.099 Uiso 1 1 calc R . .
C40 C -0.0348(2) 0.2685(8) 0.5728(6) 0.085(3) Uani 1 1 d . . .
C305 C 0.7133(3) 0.8097(7) 0.1949(6) 0.093(3) Uani 1 1 d . . .
C308 C 0.8076(2) 1.1829(6) 0.2023(6) 0.082(3) Uiso 1 1 d . . .
C41 C -0.0221(2) 0.3560(8) 0.5521(6) 0.081(3) Uani 1 1 d . . .
C024 C 0.8398(3) 0.8641(6) 0.5567(5) 0.074(3) Uani 1 1 d . . .
H58 H 0.8462 0.8591 0.5998 0.088 Uiso 1 1 calc R . .
C129 C 0.6551(2) 0.3182(7) 0.3176(6) 0.083(3) Uani 1 1 d . . .
H59 H 0.6333 0.3340 0.3159 0.099 Uiso 1 1 calc R . .
C118 C 0.8996(3) 0.8339(8) 0.2818(5) 0.093(4) Uani 1 1 d . . .
B1 B 0.8849(3) 0.7827(7) 0.2187(6) 0.077(4) Uani 1 1 d . . .
C147 C 0.6099(2) 0.3278(9) 0.1969(5) 0.105(4) Uani 1 1 d . . .
H62 H 0.6291 0.3587 0.2061 0.126 Uiso 1 1 calc R . .
C100 C 0.8562(3) 0.7173(8) 0.2474(4) 0.074(3) Uani 1 1 d . . .
C014 C 0.6761(3) 1.1367(6) 0.4550(5) 0.082(3) Uani 1 1 d . . .
H64 H 0.6640 1.1634 0.4218 0.098 Uiso 1 1 calc R . .
C021 C 0.7882(3) 0.9310(6) 0.6563(6) 0.081(3) Uani 1 1 d . . .
H65 H 0.8054 0.9030 0.6779 0.097 Uiso 1 1 calc R . .
C125 C 0.6993(3) 0.2278(6) 0.2860(5) 0.084(3) Uani 1 1 d . . .
H66 H 0.7081 0.1794 0.2620 0.101 Uiso 1 1 calc R . .
107 C 0.9031(3) 0.6443(7) 0.1384(6) 0.086(3) Uani 1 1 d . . .
H67 H 0.8817 0.6246 0.1395 0.104 Uiso 1 1 calc R . .
C49 C -0.0801(2) -0.1797(7) 1.0055(5) 0.074(3) Uani 1 1 d . . .
H68 H -0.0925 -0.2068 1.0380 0.089 Uiso 1 1 calc R . .
C130 C 0.6561(3) 0.1324(7) 0.1743(5) 0.075(3) Uani 1 1 d . . .
C300 C 0.7045(3) 0.7017(7) 0.4299(5) 0.091(3) Uani 1 1 d . . .
C115 C 0.8826(3) 0.9911(8) 0.0941(7) 0.113(4) Uani 1 1 d . . .
H71 H 0.8953 1.0430 0.0858 0.136 Uiso 1 1 calc R . .
C126 C 0.7193(2) 0.2786(8) 0.3252(7) 0.096(3) Uani 1 1 d . . .
H72 H 0.7412 0.2639 0.3264 0.115 Uiso 1 1 calc R . .
B2 B 0.6404(3) 0.1808(7) 0.2399(5) 0.065(3) Uani 1 1 d . . .
C328 C -0.0453(3) 0.1914(7) 1.2594(4) 0.076(3) Uani 1 1 d . . .
C117 C 0.8722(3) 0.8545(6) 0.1628(5) 0.075(3) Uani 1 1 d . . .
C139 C 0.6212(3) -0.0248(9) 0.3944(6) 0.117(5) Uani 1 1 d . . .
H76 H 0.6183 -0.0640 0.4298 0.140 Uiso 1 1 calc R . .
C307 C 0.6778(3) 0.8022(7) 0.1847(6) 0.145(5) Uani 1 1 d . . .
H77A H 0.6677 0.8601 0.1959 0.217 Uiso 1 1 calc R . .
H77B H 0.6693 0.7536 0.2117 0.217 Uiso 1 1 calc R . .
H77C H 0.6735 0.7880 0.1401 0.217 Uiso 1 1 calc R . .
C112 C 0.8454(3) 0.8413(7) 0.1237(5) 0.096(4) Uani 1 1 d . . .
H78 H 0.8321 0.7914 0.1341 0.115 Uiso 1 1 calc R . .
C138 C 0.6469(3) -0.0408(6) 0.3520(6) 0.098(3) Uani 1 1 d . . .
H79 H 0.6601 -0.0927 0.3567 0.118 Uiso 1 1 calc R . .
C141 C 0.6062(3) 0.1077(7) 0.3336(5) 0.087(3) Uani 1 1 d . . .
H80 H 0.5916 0.1560 0.3276 0.104 Uiso 1 1 calc R . .
C51 C -0.0684(3) -0.1563(7) 0.8932(5) 0.088(3) Uani 1 1 d . . .
H81 H -0.0725 -0.1694 0.8498 0.105 Uiso 1 1 calc R . .
C34 C 0.0273(3) 0.4723(6) 0.2940(6) 0.104(4) Uani 1 1 d . . .
H82 H 0.0455 0.4523 0.2716 0.125 Uiso 1 1 calc R . .
C106 C 0.9124(3) 0.7194(7) 0.1786(5) 0.070(3) Uani 1 1 d . . .
C50 C -0.0871(2) -0.1964(7) 0.9405(6) 0.086(3) Uani 1 1 d . . .
H84 H -0.1044 -0.2344 0.9292 0.104 Uiso 1 1 calc R . .
C116 C 0.8898(2) 0.9316(7) 0.1445(5) 0.088(3) Uani 1 1 d . . .
H85 H 0.9083 0.9446 0.1683 0.106 Uiso 1 1 calc R . .
C025 C 0.8598(3) 0.8304(8) 0.5081(8) 0.110(4) Uani 1 1 d . . .
H86 H 0.8797 0.8046 0.5185 0.132 Uiso 1 1 calc R . .
C128 C 0.6759(3) 0.3697(8) 0.3583(6) 0.112(4) Uani 1 1 d . . .
H87 H 0.6675 0.4182 0.3829 0.134 Uiso 1 1 calc R . .
C027 C 0.8207(3) 0.8830(7) 0.4341(6) 0.083(3) Uani 1 1 d . . .
H88 H 0.8140 0.8910 0.3914 0.100 Uiso 1 1 calc R . .
C38 C -0.0372(3) 0.3328(9) 0.6843(6) 0.106(4) Uani 1 1 d . . .
C113 C 0.8363(3) 0.8941(9) 0.0709(7) 0.124(5) Uani 1 1 d . . .
H91 H 0.8183 0.8800 0.0459 0.149 Uiso 1 1 calc R . .
C312 C 0.8230(2) 1.2619(6) 0.4382(5) 0.076(3) Uani 1 1 d . . .
C309 C 0.7904(4) 1.1197(13) 0.1554(7) 0.334(14) Uani 1 1 d . . .
H93A H 0.7993 1.0582 0.1583 0.501 Uiso 1 1 calc R . .
H93B H 0.7930 1.1428 0.1121 0.501 Uiso 1 1 calc R . .
H93C H 0.7678 1.1178 0.1660 0.501 Uiso 1 1 calc R . .
C39 C -0.0417(3) 0.2630(8) 0.6379(6) 0.108(4) Uani 1 1 d . . .
H94 H -0.0504 0.2072 0.6526 0.129 Uiso 1 1 calc R . .
C325 C -0.0917(3) 0.3351(7) 1.0542(5) 0.166(6) Uani 1 1 d . . .
H95A H -0.1084 0.3004 1.0756 0.248 Uiso 1 1 calc R . .
H95B H -0.1011 0.3741 1.0216 0.248 Uiso 1 1 calc R . .
H95C H -0.0805 0.3729 1.0854 0.248 Uiso 1 1 calc R . .
C304 C 0.7293(3) 0.7158(8) 0.1723(5) 0.188(7) Uani 1 1 d . . .
H96A H 0.7524 0.7209 0.1755 0.282 Uiso 1 1 calc R . .
H96B H 0.7234 0.7034 0.1281 0.282 Uiso 1 1 calc R . .
H96C H 0.7219 0.6660 0.1994 0.282 Uiso 1 1 calc R . .
C301 C 0.7334(2) 0.6615(6) 0.4669(6) 0.118(3) Uani 1 1 d . . .
H97A H 0.7445 0.7106 0.4892 0.177 Uiso 1 1 calc R . .
H97B H 0.7479 0.6321 0.4369 0.177 Uiso 1 1 calc R . .
H97C H 0.7259 0.6164 0.4978 0.177 Uiso 1 1 calc R . .
C315 C 0.8435(2) 1.2087(6) 0.4867(5) 0.114(4) Uani 1 1 d . . .
H98A H 0.8519 1.2510 0.5184 0.170 Uiso 1 1 calc R . .
H98B H 0.8610 1.1788 0.4644 0.170 Uiso 1 1 calc R . .
H98C H 0.8304 1.1627 0.5078 0.170 Uiso 1 1 calc R . .
C101 C 0.8591(3) 0.6216(9) 0.2614(5) 0.097(4) Uani 1 1 d . . .
H99 H 0.8778 0.5905 0.2489 0.116 Uiso 1 1 calc R . .
C026 C 0.8498(3) 0.8355(7) 0.4438(6) 0.103(4) Uani 1 1 d . . .
H101 H 0.8615 0.8094 0.4099 0.124 Uiso 1 1 calc R . .
C35 C 0.0000 0.5000 0.2630(9) 0.119(8) Uani 1 2 d S . .
H102 H 0.0000 0.5000 0.2179 0.143 Uiso 1 2 calc SR . .
C131 C 0.6442(3) 0.0542(7) 0.1452(5) 0.101(4) Uani 1 1 d . . .
H103 H 0.6268 0.0253 0.1653 0.122 Uiso 1 1 calc R . .
C105 C 0.8265(3) 0.7556(8) 0.2683(5) 0.100(4) Uani 1 1 d . . .
H104 H 0.8230 0.8188 0.2619 0.120 Uiso 1 1 calc R . .
C303 C 0.6818(2) 0.7496(6) 0.4779(5) 0.104(3) Uani 1 1 d . . .
H10A H 0.6926 0.8019 0.4971 0.156 Uiso 1 1 calc R . .
H10B H 0.6757 0.7065 0.5112 0.156 Uiso 1 1 calc R . .
H10C H 0.6628 0.7706 0.4555 0.156 Uiso 1 1 calc R . .
C015 C 0.6671(2) 1.1441(7) 0.5182(7) 0.086(3) Uani 1 1 d . . .
H106 H 0.6483 1.1758 0.5293 0.104 Uiso 1 1 calc R . .
C143 C 0.5792(4) 0.1910(8) 0.1967(6) 0.119(5) Uani 1 1 d . . .
H107 H 0.5769 0.1282 0.2063 0.143 Uiso 1 1 calc R . .
N7 N 0.0000 0.5000 0.5749(6) 0.108(5) Uani 1 2 d S . .
C111 C 0.9452(3) 0.7451(7) 0.1756(5) 0.082(3) Uani 1 1 d . . .
H109 H 0.9525 0.7947 0.2005 0.098 Uiso 1 1 calc R . .
C37 C -0.0244(3) 0.4123(7) 0.6649(5) 0.113(4) Uani 1 1 d . . .
H110 H -0.0219 0.4615 0.6937 0.135 Uiso 1 1 calc R . .
C132 C 0.6554(4) 0.0146(9) 0.0897(7) 0.145(6) Uani 1 1 d . . .
H111 H 0.6471 -0.0421 0.0760 0.174 Uiso 1 1 calc R . .
C127 C 0.7084(3) 0.3493(8) 0.3624(6) 0.109(4) Uani 1 1 d . . .
H112 H 0.7222 0.3826 0.3894 0.131 Uiso 1 1 calc R . .
C331 C -0.0827(3) 0.1883(7) 1.2738(5) 0.137(5) Uani 1 1 d . . .
H11A H -0.0865 0.2038 1.3185 0.206 Uiso 1 1 calc R . .
H11B H -0.0908 0.1269 1.2653 0.206 Uiso 1 1 calc R . .
H11C H -0.0937 0.2321 1.2465 0.206 Uiso 1 1 calc R . .
C28 C 0.0631(4) 0.4265(7) 0.5190(6) 0.113(4) Uani 1 1 d . . .
H114 H 0.0561 0.4290 0.5618 0.135 Uiso 1 1 calc R . .
C144 C 0.5536(3) 0.2383(12) 0.1655(7) 0.147(6) Uani 1 1 d . . .
H115 H 0.5346 0.2079 0.1542 0.176 Uiso 1 1 calc R . .
C306 C 0.7262(3) 0.8831(8) 0.1511(6) 0.146(5) Uiso 1 1 d . . .
H11A H 0.7162 0.9415 0.1613 0.219 Uiso 1 1 calc R . .
H11B H 0.7215 0.8670 0.1069 0.219 Uiso 1 1 calc R . .
H11C H 0.7492 0.8880 0.1568 0.219 Uiso 1 1 calc R . .
C016 C 0.6855(3) 1.1055(6) 0.5647(5) 0.074(3) Uani 1 1 d . . .
H117 H 0.6795 1.1103 0.6080 0.088 Uiso 1 1 calc R . .
C140 C 0.6010(3) 0.0446(9) 0.3856(6) 0.099(4) Uani 1 1 d . . .
H118 H 0.5834 0.0523 0.4131 0.119 Uiso 1 1 calc R . .
C146 C 0.5855(4) 0.3772(9) 0.1674(7) 0.128(5) Uiso 1 1 d . . .
H119 H 0.5880 0.4401 0.1581 0.153 Uiso 1 1 calc R . .
C102 C 0.8350(4) 0.5726(9) 0.2934(6) 0.120(4) Uani 1 1 d . . .
H200 H 0.8383 0.5100 0.3026 0.144 Uiso 1 1 calc R . .
C119 C 0.9239(3) 0.7969(8) 0.3194(6) 0.116(4) Uani 1 1 d . . .
H201 H 0.9341 0.7426 0.3063 0.139 Uiso 1 1 calc R . .
C135 C 0.6811(3) 0.1732(7) 0.1369(6) 0.109(4) Uani 1 1 d . . .
H202 H 0.6904 0.2278 0.1521 0.130 Uiso 1 1 calc R . .
C145 C 0.5581(4) 0.3327(11) 0.1524(5) 0.137(7) Uani 1 1 d . . .
H203 H 0.5415 0.3657 0.1326 0.164 Uiso 1 1 calc R . .
C133 C 0.6784(4) 0.0576(11) 0.0545(7) 0.152(7) Uani 1 1 d . . .
H204 H 0.6847 0.0344 0.0143 0.183 Uiso 1 1 calc R . .
C110 C 0.9666(3) 0.6982(10) 0.1366(7) 0.110(4) Uani 1 1 d . . .
H205 H 0.9881 0.7171 0.1353 0.132 Uiso 1 1 calc R . .
C327 C -0.0879(2) 0.2121(6) 0.9733(5) 0.108(3) Uani 1 1 d . . .
H30A H -0.1047 0.1798 0.9962 0.163 Uiso 1 1 calc R . .
H30B H -0.0747 0.1680 0.9506 0.163 Uiso 1 1 calc R . .
H30C H -0.0973 0.2546 0.9429 0.163 Uiso 1 1 calc R . .
C330 C -0.0339(3) 0.2828(7) 1.2708(5) 0.189(7) Uani 1 1 d . . .
H21A H -0.0369 0.2984 1.3156 0.284 Uiso 1 1 calc R . .
H21B H -0.0458 0.3258 1.2443 0.284 Uiso 1 1 calc R . .
H21C H -0.0114 0.2864 1.2601 0.284 Uiso 1 1 calc R . .
C320 C -0.0496(5) 0.3207(8) 0.7563(7) 0.185(8) Uani 1 1 d . . .
C103 C 0.8061(4) 0.6145(12) 0.3124(6) 0.123(5) Uani 1 1 d . . .
H214 H 0.7899 0.5819 0.3340 0.148 Uiso 1 1 calc R . .
C302 C 0.6875(3) 0.6187(6) 0.3949(5) 0.176(6) Uani 1 1 d . . .
H21A H 0.6693 0.6413 0.3709 0.264 Uiso 1 1 calc R . .
H21B H 0.6803 0.5743 0.4266 0.264 Uiso 1 1 calc R . .
H21C H 0.7025 0.5893 0.3658 0.264 Uiso 1 1 calc R . .
C313 C 0.8453(3) 1.3388(7) 0.4095(5) 0.156(5) Uani 1 1 d . . .
H21D H 0.8538 1.3764 0.4441 0.233 Uiso 1 1 calc R . .
H21E H 0.8331 1.3772 0.3804 0.233 Uiso 1 1 calc R . .
H21F H 0.8628 1.3103 0.3864 0.233 Uiso 1 1 calc R . .
C134 C 0.6924(3) 0.1372(10) 0.0798(6) 0.140(5) Uani 1 1 d . . .
H218 H 0.7094 0.1661 0.0581 0.169 Uiso 1 1 calc R . .
C108 C 0.9246(4) 0.5988(8) 0.0975(6) 0.111(4) Uani 1 1 d . . .
H219 H 0.9173 0.5526 0.0695 0.133 Uiso 1 1 calc R . .
C318 C -0.0089(2) 0.1664(6) 0.4911(5) 0.118(4) Uani 1 1 d . . .
H22A H -0.0127 0.1168 0.4608 0.177 Uiso 1 1 calc R . .
H22B H 0.0068 0.1471 0.5225 0.177 Uiso 1 1 calc R . .
H22C H -0.0012 0.2201 0.4683 0.177 Uiso 1 1 calc R . .
C109 C 0.9568(4) 0.6231(9) 0.0989(7) 0.121(4) Uani 1 1 d . . .
H221 H 0.9718 0.5896 0.0749 0.145 Uiso 1 1 calc R . .
C104 C 0.8030(3) 0.7051(10) 0.2972(7) 0.113(4) Uani 1 1 d . . .
H223 H 0.7836 0.7346 0.3072 0.135 Uiso 1 1 calc R . .
C114 C 0.8566(4) 0.9720(11) 0.0573(7) 0.133(5) Uani 1 1 d . . .
H224 H 0.8518 1.0102 0.0223 0.160 Uiso 1 1 calc R . .
C123 C 0.8875(3) 0.9210(9) 0.3009(6) 0.138(5) Uani 1 1 d . . .
H225 H 0.8721 0.9507 0.2754 0.165 Uiso 1 1 calc R . .
C316 C -0.0398(3) 0.1898(8) 0.5248(6) 0.101(3) Uani 1 1 d . . .
C314 C 0.7952(2) 1.3076(6) 0.4748(5) 0.115(3) Uani 1 1 d . . .
H22A H 0.8037 1.3476 0.5079 0.173 Uiso 1 1 calc R . .
H22B H 0.7820 1.2604 0.4943 0.173 Uiso 1 1 calc R . .
H22C H 0.7824 1.3435 0.4451 0.173 Uiso 1 1 calc R . .
C329 C -0.0315(3) 0.1159(7) 1.3031(5) 0.129(4) Uani 1 1 d . . .
H22D H -0.0346 0.1329 1.3476 0.193 Uiso 1 1 calc R . .
H22E H -0.0088 0.1090 1.2946 0.193 Uiso 1 1 calc R . .
H22F H -0.0423 0.0582 1.2945 0.193 Uiso 1 1 calc R . .
C310 C 0.8402(3) 1.1816(12) 0.1826(7) 0.249(10) Uani 1 1 d . . .
H23A H 0.8506 1.1269 0.1993 0.373 Uiso 1 1 calc R . .
H23B H 0.8510 1.2359 0.1989 0.373 Uiso 1 1 calc R . .
H23C H 0.8413 1.1813 0.1361 0.373 Uiso 1 1 calc R . .
C326 C -0.0408(3) 0.3195(7) 0.9876(6) 0.146(5) Uani 1 1 d . . .
H23D H -0.0502 0.3586 0.9549 0.219 Uiso 1 1 calc R . .
H23E H -0.0260 0.2767 0.9676 0.219 Uiso 1 1 calc R . .
H23F H -0.0294 0.3572 1.0185 0.219 Uiso 1 1 calc R . .
C317 C -0.0541(3) 0.1027(8) 0.5576(6) 0.209(7) Uani 1 1 d . . .
H23G H -0.0577 0.0554 0.5255 0.313 Uiso 1 1 calc R . .
H23H H -0.0742 0.1184 0.5779 0.313 Uiso 1 1 calc R . .
H23I H -0.0393 0.0801 0.5897 0.313 Uiso 1 1 calc R . .
C319 C -0.0644(2) 0.2210(8) 0.4705(6) 0.141(4) Uani 1 1 d . . .
H23J H -0.0679 0.1704 0.4409 0.212 Uiso 1 1 calc R . .
H23K H -0.0557 0.2732 0.4473 0.212 Uiso 1 1 calc R . .
H23L H -0.0845 0.2383 0.4902 0.212 Uiso 1 1 calc R . .
C321 C -0.0322(3) 0.2385(10) 0.7802(7) 0.188(6) Uiso 1 1 d . . .
H30D H -0.0387 0.2255 0.8239 0.282 Uiso 1 1 calc R . .
H30E H -0.0094 0.2501 0.7790 0.282 Uiso 1 1 calc R . .
H30F H -0.0372 0.1860 0.7531 0.282 Uiso 1 1 calc R . .
C322 C -0.0441(5) 0.4014(10) 0.7948(6) 0.286(12) Uani 1 1 d . . .
H30G H -0.0546 0.4539 0.7753 0.429 Uiso 1 1 calc R . .
H30H H -0.0213 0.4131 0.7977 0.429 Uiso 1 1 calc R . .
H30I H -0.0527 0.3917 0.8375 0.429 Uiso 1 1 calc R . .
C323 C -0.0833(6) 0.281(2) 0.7543(8) 0.49(3) Uani 1 1 d . . .
H30J H -0.0976 0.3250 0.7343 0.733 Uiso 1 1 calc R . .
H30K H -0.0905 0.2684 0.7977 0.733 Uiso 1 1 calc R . .
H30L H -0.0832 0.2243 0.7297 0.733 Uiso 1 1 calc R . .
C54 C -0.0233(2) -0.0503(6) 0.7972(5) 0.077(3) Uani 1 1 d . . .
H503 H -0.0389 -0.0835 0.7746 0.092 Uiso 1 1 calc R . .
C55 C 0.0000 0.0000 0.7652(7) 0.096(5) Uani 1 2 d S . .
H502 H 0.0000 0.0000 0.7201 0.116 Uiso 1 2 calc SR . .
C311 C 0.7906(4) 1.2681(11) 0.1821(8) 0.227(7) Uiso 1 1 d . . .
H60A H 0.7978 1.3194 0.2082 0.340 Uiso 1 1 calc R . .
H60B H 0.7678 1.2597 0.1876 0.340 Uiso 1 1 calc R . .
H60C H 0.7952 1.2807 0.1374 0.340 Uiso 1 1 calc R . .
C120 C 0.9334(5) 0.8415(16) 0.3789(10) 0.200(10) Uani 1 1 d . . .
H651 H 0.9486 0.8135 0.4059 0.240 Uiso 1 1 calc R . .
C122 C 0.8991(6) 0.9661(14) 0.3612(9) 0.211(12) Uani 1 1 d . . .
H660 H 0.8910 1.0237 0.3736 0.253 Uiso 1 1 calc R . .
C121 C 0.9201(8) 0.9255(18) 0.3956(17) 0.27(2) Uani 1 1 d . . .
H661 H 0.9268 0.9539 0.4338 0.326 Uiso 1 1 calc R . .
C31 C 0.0827(4) 0.4205(8) 0.3896(8) 0.131(5) Uani 1 1 d . . .
H290 H 0.0889 0.4159 0.3463 0.158 Uiso 1 1 calc R . .
C30 C 0.1039(4) 0.3975(10) 0.4399(12) 0.148(6) Uani 1 1 d . . .
H453 H 0.1253 0.3836 0.4302 0.177 Uiso 1 1 calc R . .
C29 C 0.0936(4) 0.3950(9) 0.5043(9) 0.141(6) Uani 1 1 d . . .
H906 H 0.1072 0.3724 0.5366 0.170 Uiso 1 1 calc R . .

loop_
_atom_site_aniso_label
_atom_site_aniso_U_11
_atom_site_aniso_U_22
_atom_site_aniso_U_33
_atom_site_aniso_U_23
_atom_site_aniso_U_13
_atom_site_aniso_U_12
Co2 0.0505(11) 0.0581(11) 0.0480(16) 0.000 0.000 0.0013(12)
Co1 0.0666(9) 0.0569(8) 0.0402(10) 0.0036(8) -0.0015(7) -0.0055(8)
Co3 0.0987(16) 0.0913(15) 0.0483(17) 0.000 0.000 0.0127(14)
O1 0.067(4) 0.064(3) 0.041(4) -0.002(3) -0.002(3) -0.020(3)
O2 0.072(4) 0.063(3) 0.038(4) 0.012(3) -0.003(3) -0.006(3)
N8 0.062(9) 0.038(7) 0.068(10) 0.000 0.000 0.011(6)
N4 0.064(6) 0.034(5) 0.059(6) 0.001(4) -0.003(4) -0.012(4)
N10 0.031(7) 0.055(8) 0.056(8) 0.000 0.000 -0.002(6)
O3 0.104(5) 0.096(4) 0.040(5) 0.013(3) 0.005(4) 0.005(3)
N3 0.060(5) 0.039(4) 0.060(7) 0.012(4) -0.019(5) 0.009(3)
O4 0.053(4) 0.070(4) 0.042(5) 0.005(3) -0.002(3) 0.008(3)
C46 0.070(7) 0.058(6) 0.034(7) 0.016(5) -0.022(5) 0.009(5)
C006 0.045(6) 0.049(6) 0.058(8) -0.007(6) 0.005(5) 0.003(5)
C012 0.061(6) 0.042(5) 0.037(6) 0.011(4) -0.008(4) -0.007(4)
C001 0.041(6) 0.037(6) 0.062(8) -0.005(5) -0.004(5) 0.001(5)
N9 0.055(5) 0.056(4) 0.050(6) -0.010(5) -0.015(5) 0.012(4)
C47 0.051(6) 0.046(6) 0.035(7) -0.002(5) -0.008(5) 0.005(5)
C002 0.066(7) 0.083(7) 0.030(7) -0.009(5) 0.012(5) 0.000(6)
N5 0.110(13) 0.064(8) 0.050(10) 0.000 0.000 -0.024(8)
C52 0.045(7) 0.069(7) 0.068(9) -0.009(6) -0.015(6) -0.006(6)
C45 0.044(6) 0.051(6) 0.070(8) 0.015(6) -0.009(5) 0.005(5)
C42 0.037(6) 0.056(6) 0.053(8) 0.018(6) -0.010(5) -0.006(5)
C022 0.066(8) 0.045(5) 0.034(7) -0.007(5) 0.000(6) 0.006(5)
C007 0.072(7) 0.046(6) 0.056(8) -0.009(5) 0.004(5) 0.017(5)
C009 0.085(7) 0.062(7) 0.040(7) -0.014(5) -0.015(5) 0.017(6)
C023 0.060(8) 0.037(6) 0.068(9) -0.003(5) 0.000(7) 0.002(5)
N2 0.059(6) 0.059(5) 0.053(7) 0.016(4) -0.008(4) 0.002(4)
C53 0.063(7) 0.035(6) 0.042(7) -0.001(5) 0.010(5) 0.003(5)
N1 0.082(6) 0.064(4) 0.041(7) 0.002(5) 0.006(6) -0.003(4)
C137 0.108(8) 0.051(6) 0.064(7) 0.002(5) 0.009(5) -0.007(6)
C43 0.052(6) 0.032(5) 0.095(9) 0.012(5) 0.004(5) 0.017(5)
C124 0.073(8) 0.051(6) 0.058(6) 0.009(5) 0.017(6) 0.011(6)
N6 0.098(7) 0.094(6) 0.060(7) -0.019(5) -0.011(6) 0.014(4)
C003 0.080(7) 0.064(6) 0.046(8) -0.013(5) 0.013(5) -0.011(5)
C44 0.079(7) 0.053(6) 0.064(8) -0.021(6) 0.012(6) 0.004(5)
C005 0.062(7) 0.060(6) 0.067(9) 0.009(5) 0.009(5) -0.001(5)
C008 0.084(7) 0.057(6) 0.058(8) -0.002(5) -0.014(5) 0.005(6)
C010 0.088(7) 0.059(6) 0.067(8) 0.002(5) -0.012(5) -0.009(5)
C324 0.126(10) 0.061(7) 0.094(9) -0.001(7) -0.024(8) 0.023(7)
C017 0.068(8) 0.057(6) 0.058(8) -0.004(5) 0.001(6) -0.010(6)
C142 0.116(12) 0.060(7) 0.063(8) -0.004(6) 0.022(6) 0.020(8)
C019 0.110(8) 0.076(6) 0.033(7) -0.017(5) -0.002(5) -0.010(6)
C33 0.147(13) 0.061(7) 0.058(11) -0.001(6) -0.008(8) -0.026(7)
C004 0.080(7) 0.087(8) 0.041(7) 0.026(6) 0.026(5) 0.016(6)
C48 0.059(7) 0.077(7) 0.049(7) 0.026(5) 0.004(6) -0.018(6)
C32 0.126(13) 0.052(7) 0.069(11) -0.016(5) 0.035(9) -0.006(7)
C36 0.147(11) 0.089(9) 0.021(7) -0.006(6) 0.003(6) 0.048(8)
C013 0.040(7) 0.062(6) 0.083(9) 0.002(6) 0.024(6) 0.010(5)
C136 0.072(8) 0.056(6) 0.069(7) -0.014(5) -0.003(6) -0.007(6)
C020 0.137(11) 0.060(6) 0.051(8) 0.027(6) -0.023(8) -0.021(7)
C40 0.097(8) 0.097(9) 0.061(9) 0.016(7) 0.018(6) 0.017(6)
C305 0.107(9) 0.091(8) 0.081(10) 0.004(7) -0.016(7) -0.034(7)
C41 0.081(8) 0.104(10) 0.059(9) 0.026(8) 0.014(6) 0.015(7)
C024 0.076(9) 0.065(7) 0.079(8) 0.010(5) 0.000(7) 0.017(6)
C129 0.051(8) 0.069(8) 0.129(10) 0.011(7) 0.020(7) -0.019(6)
C118 0.143(11) 0.067(8) 0.068(9) 0.021(7) -0.002(8) -0.064(8)
B1 0.095(10) 0.054(7) 0.083(10) 0.020(7) -0.035(8) -0.004(8)
C147 0.047(8) 0.167(12) 0.102(9) 0.041(8) -0.008(6) 0.025(8)
C100 0.078(9) 0.095(9) 0.049(7) -0.001(6) -0.007(5) -0.014(8)
C014 0.127(11) 0.083(7) 0.035(8) 0.004(5) -0.015(6) 0.009(7)
C021 0.089(9) 0.085(7) 0.069(10) -0.016(6) -0.012(6) 0.000(6)
C125 0.083(10) 0.067(7) 0.103(9) -0.012(6) 0.012(7) -0.005(7)
107 0.073(9) 0.081(8) 0.105(9) 0.011(7) -0.003(7) -0.018(7)
C49 0.057(7) 0.094(8) 0.073(9) 0.004(6) 0.010(6) -0.027(6)
C130 0.113(9) 0.059(7) 0.054(7) 0.007(6) 0.000(6) 0.031(6)
C300 0.115(10) 0.084(7) 0.074(8) 0.010(7) 0.010(7) -0.046(7)
C115 0.158(13) 0.074(8) 0.108(11) 0.031(8) 0.033(8) 0.041(9)
C126 0.062(8) 0.086(9) 0.140(11) 0.018(8) 0.004(8) -0.014(8)
B2 0.087(9) 0.059(7) 0.047(8) 0.004(6) -0.013(6) 0.025(7)
C328 0.109(9) 0.091(8) 0.028(7) -0.011(5) 0.037(6) 0.002(6)
C117 0.117(9) 0.060(7) 0.049(7) -0.001(5) 0.009(6) 0.004(6)
C139 0.164(15) 0.107(11) 0.078(10) 0.025(8) 0.009(9) -0.040(9)
C307 0.193(13) 0.122(10) 0.120(12) -0.004(8) -0.079(10) -0.049(9)
C112 0.128(11) 0.099(9) 0.060(8) -0.012(7) -0.033(7) 0.024(7)
C138 0.155(12) 0.052(7) 0.087(9) 0.003(6) -0.032(8) -0.014(7)
C141 0.091(9) 0.104(9) 0.066(8) 0.001(7) 0.021(6) -0.013(7)
C51 0.109(10) 0.083(7) 0.070(9) -0.006(6) 0.007(7) 0.003(7)
C34 0.198(16) 0.077(8) 0.038(10) -0.009(6) 0.028(8) -0.024(8)
C106 0.075(9) 0.054(6) 0.081(8) 0.009(6) -0.033(6) 0.004(6)
C50 0.084(8) 0.100(8) 0.075(9) -0.016(7) 0.004(7) -0.022(6)
C116 0.107(9) 0.069(7) 0.089(9) 0.002(6) 0.011(7) 0.022(7)
C025 0.061(8) 0.108(9) 0.160(13) 0.052(9) 0.017(9) 0.015(7)
C128 0.093(10) 0.103(10) 0.139(11) 0.000(8) -0.023(9) -0.006(9)
C027 0.087(10) 0.107(9) 0.056(9) 0.034(7) -0.007(7) 0.007(7)
C38 0.153(11) 0.099(11) 0.067(10) 0.020(8) 0.028(7) 0.052(9)
C113 0.161(14) 0.107(11) 0.105(12) -0.011(9) -0.034(9) 0.057(10)
C312 0.091(8) 0.086(7) 0.051(7) -0.006(6) 0.001(6) -0.030(6)
C309 0.44(3) 0.48(3) 0.078(13) 0.088(15) -0.014(14) -0.34(2)
C39 0.149(10) 0.107(10) 0.067(10) 0.028(8) 0.019(7) 0.037(7)
C325 0.276(15) 0.114(9) 0.107(10) -0.036(7) -0.049(9) 0.147(11)
C304 0.36(2) 0.150(11) 0.058(8) -0.042(7) -0.026(10) 0.117(13)
C301 0.133(9) 0.101(7) 0.119(9) 0.044(8) 0.003(8) 0.005(6)
C315 0.086(7) 0.157(9) 0.098(9) -0.004(8) -0.005(7) -0.058(7)
C101 0.082(9) 0.112(10) 0.097(9) 0.050(7) -0.022(6) -0.017(8)
C026 0.092(11) 0.100(8) 0.117(12) 0.028(7) -0.006(8) 0.034(7)
C35 0.25(3) 0.102(13) 0.011(11) 0.000 0.000 -0.015(16)
C131 0.150(11) 0.079(8) 0.075(9) -0.017(7) -0.011(7) 0.033(7)
C105 0.094(10) 0.105(9) 0.099(9) -0.015(7) 0.012(7) -0.030(9)
C303 0.095(7) 0.119(7) 0.097(9) 0.018(8) 0.017(8) -0.031(6)
C015 0.079(8) 0.097(8) 0.084(10) -0.010(7) 0.007(8) 0.012(6)
C143 0.106(11) 0.129(11) 0.123(11) -0.053(9) -0.021(8) -0.001(10)
N7 0.154(15) 0.127(14) 0.042(10) 0.000 0.000 0.042(11)
C111 0.035(8) 0.109(9) 0.102(10) 0.006(7) -0.023(6) -0.016(7)
C37 0.209(13) 0.075(8) 0.054(9) 0.003(6) 0.011(8) 0.054(9)
C132 0.258(19) 0.105(11) 0.073(12) -0.016(9) -0.025(10) 0.095(12)
C127 0.116(12) 0.088(9) 0.122(11) -0.005(8) -0.010(9) -0.015(8)
C331 0.161(12) 0.203(12) 0.047(8) -0.018(8) 0.025(7) 0.000(10)
C28 0.125(12) 0.096(8) 0.118(11) -0.049(7) -0.046(10) 0.062(8)
C144 0.082(11) 0.179(16) 0.180(15) -0.066(12) -0.049(9) 0.034(11)
C016 0.082(9) 0.079(7) 0.060(8) -0.018(6) 0.018(7) 0.018(6)
C140 0.114(11) 0.114(10) 0.069(9) -0.022(8) 0.016(7) -0.031(8)
C102 0.099(11) 0.140(11) 0.122(10) 0.054(9) 0.000(8) -0.034(10)
C119 0.119(11) 0.167(12) 0.062(10) 0.021(8) -0.030(8) -0.057(9)
C135 0.121(11) 0.110(9) 0.095(11) 0.031(8) 0.030(8) 0.027(8)
C145 0.187(17) 0.151(12) 0.072(9) -0.033(9) -0.015(8) 0.137(14)
C133 0.27(2) 0.134(15) 0.055(11) 0.003(9) -0.003(11) 0.096(14)
C110 0.065(10) 0.131(11) 0.135(12) 0.016(9) -0.004(8) -0.010(9)
C327 0.108(8) 0.133(8) 0.084(8) 0.013(8) -0.031(7) 0.029(6)
C330 0.373(19) 0.106(9) 0.089(10) -0.092(8) 0.086(10) -0.122(11)
C320 0.40(2) 0.060(8) 0.101(13) 0.054(8) 0.105(14) 0.059(11)
C103 0.094(12) 0.178(15) 0.098(10) 0.022(10) 0.006(8) -0.081(12)
C302 0.334(17) 0.120(9) 0.073(9) -0.006(7) 0.010(9) -0.158(11)
C313 0.217(13) 0.146(10) 0.104(9) -0.028(8) 0.030(9) -0.115(10)
C134 0.192(14) 0.157(14) 0.072(11) 0.013(9) 0.067(10) 0.052(11)
C108 0.115(12) 0.106(9) 0.110(11) -0.013(8) -0.005(9) -0.009(10)
C318 0.154(10) 0.108(7) 0.092(9) -0.023(7) -0.020(8) 0.023(7)
C109 0.105(12) 0.111(11) 0.146(13) 0.007(9) 0.009(9) 0.022(9)
C104 0.080(11) 0.111(10) 0.147(12) -0.035(9) 0.033(8) -0.023(9)
C114 0.182(17) 0.122(13) 0.096(11) 0.011(10) -0.005(10) 0.056(12)
C123 0.245(15) 0.099(10) 0.070(10) -0.010(8) 0.009(9) -0.063(10)
C316 0.134(11) 0.099(9) 0.070(9) 0.011(7) 0.001(8) -0.007(8)
C314 0.175(10) 0.089(7) 0.080(9) -0.004(7) 0.011(9) -0.001(7)
C329 0.221(12) 0.152(10) 0.015(6) -0.008(6) 0.008(7) 0.050(9)
C310 0.133(12) 0.50(3) 0.113(13) 0.133(16) 0.064(10) 0.064(15)
C326 0.189(11) 0.105(8) 0.145(13) 0.087(9) -0.016(10) -0.020(8)
C317 0.33(2) 0.156(12) 0.136(13) -0.002(10) 0.070(12) -0.129(13)
C319 0.105(8) 0.213(12) 0.106(10) 0.016(10) 0.013(8) -0.042(8)
C322 0.65(4) 0.155(13) 0.051(10) 0.015(9) 0.120(15) 0.157(18)
C323 0.49(4) 0.94(7) 0.043(12) 0.02(2) 0.090(16) -0.34(4)
C54 0.096(9) 0.082(7) 0.053(9) -0.010(6) -0.011(6) 0.018(6)
C55 0.146(16) 0.127(14) 0.016(10) 0.000 0.000 0.008(13)
C120 0.175(16) 0.35(3) 0.074(14) 0.062(19) -0.036(11) -0.13(2)
C122 0.41(3) 0.136(15) 0.082(16) -0.012(12) 0.058(16) -0.131(19)
C121 0.40(4) 0.25(3) 0.17(3) 0.06(2) -0.04(3) -0.26(3)
C31 0.096(13) 0.124(10) 0.175(17) -0.069(10) 0.031(12) -0.010(9)
C30 0.077(12) 0.143(12) 0.22(2) -0.077(14) -0.009(14) -0.001(8)
C29 0.133(16) 0.127(11) 0.164(17) -0.060(11) -0.068(12) 0.031(10)

loop_
_atom_type_symbol
_atom_type_description
_atom_type_scat_dispersion_real
_atom_type_scat_dispersion_imag
_atom_type_scat_source
C C 0.0181 0.0091 'International Tables Vol C Tables 4.2.6.8 and 6.1.1.4'
H H 0.0000 0.0000 'International Tables Vol C Tables 4.2.6.8 and 6.1.1.4'
B B 0.0090 0.0039 'International Tables Vol C Tables 4.2.6.8 and 6.1.1.4'
N N 0.0311 0.0180 'International Tables Vol C Tables 4.2.6.8 and 6.1.1.4'
O O 0.0492 0.0322 'International Tables Vol C Tables 4.2.6.8 and 6.1.1.4'
Co Co -2.3653 3.6143 'International Tables Vol C Tables 4.2.6.8 and 6.1.1.4'

loop_
_geom_angle_atom_site_label_1
_geom_angle_atom_site_label_2
_geom_angle_atom_site_label_3
_geom_angle
_geom_angle_site_symmetry_1
_geom_angle_site_symmetry_3
_geom_angle_publ_flag
N8 Co2 N10 180.000(3) . . ?
N8 Co2 O4 93.5(2) . 2 ?
N10 Co2 O4 86.5(2) . 2 ?
N8 Co2 O4 93.5(2) . . ?
N10 Co2 O4 86.5(2) . . ?
O4 Co2 O4 173.0(4) 2 . ?
N8 Co2 N9 82.0(3) . 2 ?
N10 Co2 N9 98.0(3) . 2 ?
O4 Co2 N9 91.3(2) 2 2 ?
O4 Co2 N9 89.7(2) . 2 ?
N8 Co2 N9 82.0(3) . . ?
N10 Co2 N9 98.0(3) . . ?
O4 Co2 N9 89.7(2) 2 . ?
O4 Co2 N9 91.3(2) . . ?
N9 Co2 N9 164.1(5) 2 . ?
N4 Co1 O1 86.2(3) . . ?
N4 Co1 O2 86.3(3) . . ?
O1 Co1 O2 172.4(3) . . ?
N4 Co1 N2 179.3(3) . . ?
O1 Co1 N2 94.0(3) . . ?
O2 Co1 N2 93.5(3) . . ?
N4 Co1 N3 98.0(3) . . ?
O1 Co1 N3 90.8(2) . . ?
O2 Co1 N3 90.6(2) . . ?
N2 Co1 N3 81.4(4) . . ?
N4 Co1 N1 97.5(4) . . ?
O1 Co1 N1 89.7(2) . . ?
O2 Co1 N1 91.0(2) . . ?
N2 Co1 N1 83.1(4) . . ?
N3 Co1 N1 164.5(4) . . ?
N5 Co3 N7 180.000(3) . . ?
N5 Co3 O3 94.9(2) . 2_565 ?
N7 Co3 O3 85.1(2) . 2_565 ?
N5 Co3 O3 94.9(2) . . ?
N7 Co3 O3 85.1(2) . . ?
O3 Co3 O3 170.3(4) 2_565 . ?
N5 Co3 N6 81.8(3) . 2_565 ?
N7 Co3 N6 98.2(3) . 2_565 ?
O3 Co3 N6 90.2(3) 2_565 2_565 ?
O3 Co3 N6 91.2(2) . 2_565 ?
N5 Co3 N6 81.8(3) . . ?
N7 Co3 N6 98.2(3) . . ?
O3 Co3 N6 91.2(2) 2_565 . ?
O3 Co3 N6 90.2(3) . . ?
N6 Co3 N6 163.6(7) 2_565 . ?
C001 O1 Co1 110.8(5) . . ?
C012 O2 Co1 111.6(4) . . ?
C53 N8 C53 120.9(12) 2 . ?
C53 N8 Co2 119.5(6) 2 . ?
C53 N8 Co2 119.5(6) . . ?
C006 N4 C007 130.3(8) . . ?
C006 N4 Co1 114.9(6) . . ?
C007 N4 Co1 114.7(6) . . ?
C47 N10 C47 135.0(11) 2 . ?
C47 N10 Co2 112.5(5) 2 . ?
C47 N10 Co2 112.5(5) . . ?
C41 O3 Co3 110.5(6) . . ?
C013 N3 C017 115.4(8) . . ?
C013 N3 Co1 127.1(8) . . ?
C017 N3 Co1 117.5(7) . . ?
C42 O4 Co2 110.4(5) . . ?
C45 C46 C47 122.1(7) . . ?
N4 C006 C005 129.4(8) . . ?
N4 C006 C001 110.3(8) . . ?
C005 C006 C001 120.3(8) . . ?
O2 C012 C011 124.2(7) . . ?
O2 C012 C007 117.1(7) . . ?
C011 C012 C007 118.7(8) . . ?
O1 C001 C002 122.7(7) . . ?
O1 C001 C006 117.7(8) . . ?
C002 C001 C006 119.5(9) . . ?
N2 C018 C019 117.9(9) . . ?
N2 C018 C017 114.1(10) . . ?
C019 C018 C017 127.8(10) . . ?
C48 N9 C52 123.9(8) . . ?
C48 N9 Co2 125.0(7) . . ?
C52 N9 Co2 111.2(7) . . ?
N10 C47 C42 112.9(9) . . ?
N10 C47 C46 127.6(8) . . ?
C42 C47 C46 119.5(8) . . ?
C003 C002 C001 116.4(8) . . ?
C003 C002 C312 122.4(9) . . ?
C001 C002 C312 121.2(8) . . ?
C33 N5 C33 114.4(17) . 2_565 ?
C33 N5 Co3 122.8(9) . . ?
C33 N5 Co3 122.8(9) 2_565 . ?
N9 C52 C51 117.1(9) . . ?
N9 C52 C53 116.5(9) . . ?
C51 C52 C53 126.3(11) . . ?
C46 C45 C44 118.9(9) . . ?
C46 C45 C328 121.3(8) . . ?
C44 C45 C328 119.5(9) . . ?
O4 C42 C47 117.8(8) . . ?
O4 C42 C43 122.9(8) . . ?
C47 C42 C43 119.4(9) . . ?
N2 C022 C023 116.0(10) . . ?
N2 C022 C021 117.0(9) . . ?
C023 C022 C021 126.9(10) . . ?
N4 C007 C008 129.2(8) . . ?
N4 C007 C012 110.2(8) . . ?
C008 C007 C012 120.5(8) . . ?
C008 C009 C010 118.1(9) . . ?
C008 C009 C305 121.1(9) . . ?
C010 C009 C305 120.8(9) . . ?
C024 C023 N1 120.8(9) . . ?
C024 C023 C022 127.8(11) . . ?
N1 C023 C022 111.4(10) . . ?
C010 C011 C012 118.2(8) . . ?
C010 C011 C300 122.8(9) . . ?
C012 C011 C300 118.9(9) . . ?
C018 N2 C022 127.0(9) . . ?
C018 N2 Co1 118.1(7) . . ?
C022 N2 Co1 114.9(7) . . ?
N8 C53 C54 120.6(10) . . ?
N8 C53 C52 110.8(10) . . ?
C54 C53 C52 128.6(10) . . ?
C027 N1 C023 117.1(8) . . ?
C027 N1 Co1 128.3(8) . . ?
C023 N1 Co1 114.5(7) . . ?
C136 C137 C138 120.8(9) . . ?
C44 C43 C42 116.5(8) . . ?
C44 C43 C324 124.1(9) . . ?
C42 C43 C324 119.5(9) . . ?
C129 C124 C125 114.6(9) . . ?
C129 C124 B2 120.4(10) . . ?
C125 C124 B2 124.6(10) . . ?
C28 N6 C32 123.7(10) . . ?
C28 N6 Co3 123.3(10) . . ?
C32 N6 Co3 113.0(9) . . ?
C002 C003 C004 127.6(8) . . ?
C45 C44 C43 123.6(8) . . ?
C004 C005 C006 118.9(8) . . ?
C009 C008 C007 120.2(9) . . ?
C011 C010 C009 124.0(9) . . ?
C326 C324 C43 110.0(8) . . ?
C326 C324 C327 111.2(10) . . ?
C43 C324 C327 112.3(8) . . ?
C326 C324 C325 110.1(8) . . ?
C43 C324 C325 109.3(9) . . ?
C327 C324 C325 103.6(8) . . ?
C016 C017 N3 122.9(9) . . ?
C016 C017 C018 128.4(11) . . ?
N3 C017 C018 108.7(10) . . ?
C147 C142 C143 116.4(10) . . ?
C147 C142 B2 119.2(11) . . ?
C143 C142 B2 123.4(11) . . ?
C020 C019 C018 119.0(10) . . ?
N5 C33 C34 125.0(15) . . ?
N5 C33 C32 106.8(12) . . ?
C34 C33 C32 128.1(13) . . ?
C003 C004 C005 117.2(8) . . ?
C003 C004 C308 124.7(9) . . ?
C005 C004 C308 118.0(9) . . ?
N9 C48 C49 119.5(9) . . ?
N6 C32 C31 119.8(13) . . ?
N6 C32 C33 115.4(12) . . ?
C31 C32 C33 124.7(14) . . ?
C41 C36 N7 112.6(11) . . ?
C41 C36 C37 123.5(11) . . ?
N7 C36 C37 123.6(12) . . ?
N3 C013 C014 125.6(9) . . ?
C141 C136 C137 117.3(9) . . ?
C141 C136 B2 122.9(9) . . ?
C137 C136 B2 119.5(9) . . ?
C021 C020 C019 121.9(11) . . ?
C39 C40 C41 114.8(10) . . ?
C39 C40 C316 124.4(11) . . ?
C41 C40 C316 120.9(10) . . ?
C307 C305 C009 111.9(9) . . ?
C307 C305 C306 108.7(10) . . ?
C009 C305 C306 113.5(9) . . ?
C307 C305 C304 108.2(9) . . ?
C009 C305 C304 108.1(8) . . ?
C306 C305 C304 106.1(10) . . ?
C310 C308 C311 112.7(11) . . ?
C310 C308 C004 116.0(9) . . ?
C311 C308 C004 110.9(10) . . ?
C310 C308 C309 105.1(12) . . ?
C311 C308 C309 95.4(11) . . ?
C004 C308 C309 114.8(9) . . ?
O3 C41 C36 119.1(10) . . ?
O3 C41 C40 123.3(11) . . ?
C36 C41 C40 117.5(11) . . ?
C023 C024 C025 121.1(11) . . ?
C124 C129 C128 122.1(10) . . ?
C119 C118 C123 116.6(11) . . ?
C119 C118 B1 123.6(11) . . ?
C123 C118 B1 119.8(11) . . ?
C118 B1 C100 104.3(9) . . ?
C118 B1 C117 113.7(8) . . ?
C100 B1 C117 112.8(9) . . ?
C118 B1 C106 112.8(9) . . ?
C100 B1 C106 111.1(8) . . ?
C117 B1 C106 102.3(9) . . ?
C142 C147 C146 124.1(11) . . ?
C101 C100 C105 113.0(10) . . ?
C101 C100 B1 125.2(11) . . ?
C105 C100 B1 121.3(11) . . ?
C015 C014 C013 116.7(9) . . ?
C020 C021 C022 117.2(10) . . ?
C126 C125 C124 122.9(10) . . ?
C108 107 C106 122.8(10) . . ?
C48 C49 C50 119.1(9) . . ?
C131 C130 C135 111.3(10) . . ?
C131 C130 B2 124.3(11) . . ?
C135 C130 B2 124.0(10) . . ?
C303 C300 C011 109.9(8) . . ?
C303 C300 C301 109.1(10) . . ?
C011 C300 C301 110.2(8) . . ?
C303 C300 C302 111.4(9) . . ?
C011 C300 C302 109.2(9) . . ?
C301 C300 C302 107.0(9) . . ?
C114 C115 C116 118.1(14) . . ?
C127 C126 C125 122.3(11) . . ?
C124 B2 C136 101.9(7) . . ?
C124 B2 C130 113.8(9) . . ?
C136 B2 C130 109.9(7) . . ?
C124 B2 C142 114.9(8) . . ?
C136 B2 C142 111.7(9) . . ?
C130 B2 C142 104.7(7) . . ?
C330 C328 C329 116.1(10) . . ?
C330 C328 C45 111.6(8) . . ?
C329 C328 C45 111.1(8) . . ?
C330 C328 C331 108.7(9) . . ?
C329 C328 C331 103.7(8) . . ?
C45 C328 C331 104.6(8) . . ?
C116 C117 C112 111.9(10) . . ?
C116 C117 B1 122.1(11) . . ?
C112 C117 B1 125.6(10) . . ?
C140 C139 C138 121.5(12) . . ?
C113 C112 C117 127.1(12) . . ?
C139 C138 C137 117.9(10) . . ?
C136 C141 C140 122.8(11) . . ?
C50 C51 C52 120.7(10) . . ?
C35 C34 C33 115.8(16) . . ?
C111 C106 107 115.9(9) . . ?
C111 C106 B1 122.3(10) . . ?
107 C106 B1 121.2(10) . . ?
C51 C50 C49 119.6(10) . . ?
C115 C116 C117 126.2(11) . . ?
C026 C025 C024 119.6(12) . . ?
C127 C128 C129 121.2(11) . . ?
N1 C027 C026 126.2(10) . . ?
C37 C38 C39 117.8(11) . . ?
C37 C38 C320 120.7(13) . . ?
C39 C38 C320 121.3(13) . . ?
C112 C113 C114 115.2(13) . . ?
C002 C312 C314 108.9(8) . . ?
C002 C312 C315 111.4(8) . . ?
C314 C312 C315 108.3(9) . . ?
C002 C312 C313 112.8(8) . . ?
C314 C312 C313 109.3(8) . . ?
C315 C312 C313 106.1(8) . . ?
C40 C39 C38 126.7(11) . . ?
C102 C101 C100 122.1(11) . . ?
C025 C026 C027 114.7(11) . . ?
C34 C35 C34 124(2) . 2_565 ?
C132 C131 C130 126.3(13) . . ?
C104 C105 C100 123.4(11) . . ?
C016 C015 C014 119.8(10) . . ?
C142 C143 C144 121.7(12) . . ?
C36 N7 C36 136.4(14) 2_565 . ?
C36 N7 Co3 111.8(7) 2_565 . ?
C36 N7 Co3 111.8(7) . . ?
C110 C111 C106 121.3(11) . . ?
C38 C37 C36 118.8(10) . . ?
C133 C132 C131 120.1(17) . . ?
C126 C127 C128 116.9(12) . . ?
N6 C28 C29 118.8(13) . . ?
C145 C144 C143 117.2(13) . . ?
C017 C016 C015 119.5(10) . . ?
C139 C140 C141 119.5(12) . . ?
C145 C146 C147 118.4(13) . . ?
C101 C102 C103 122.0(12) . . ?
C118 C119 C120 120.6(15) . . ?
C134 C135 C130 124.3(12) . . ?
C146 C145 C144 122.2(13) . . ?
C132 C133 C134 118.2(17) . . ?
C111 C110 C109 121.2(12) . . ?
C321 C320 C322 113.0(17) . . ?
C321 C320 C38 104.1(11) . . ?
C322 C320 C38 112.5(12) . . ?
C321 C320 C323 99.0(14) . . ?
C322 C320 C323 118.1(16) . . ?
C38 C320 C323 108.5(15) . . ?
C104 C103 C102 115.7(12) . . ?
C135 C134 C133 119.5(14) . . ?
C109 C108 107 119.1(12) . . ?
C108 C109 C110 119.5(13) . . ?
C103 C104 C105 123.7(13) . . ?
C115 C114 C113 121.4(15) . . ?
C118 C123 C122 120.6(15) . . ?
C318 C316 C40 110.8(9) . . ?
C318 C316 C317 110.4(10) . . ?
C40 C316 C317 111.9(10) . . ?
C318 C316 C319 106.6(10) . . ?
C40 C316 C319 109.8(9) . . ?
C317 C316 C319 107.1(10) . . ?
C55 C54 C53 117.7(11) . . ?
C54 C55 C54 122.6(15) 2 . ?
C121 C120 C119 120(3) . . ?
C121 C122 C123 119(3) . . ?
C122 C121 C120 123(4) . . ?
C30 C31 C32 117.1(17) . . ?
C29 C30 C31 121.5(18) . . ?
C28 C29 C30 118.7(15) . . ?

loop_
_geom_bond_atom_site_label_1
_geom_bond_atom_site_label_2
_geom_bond_distance
_geom_bond_site_symmetry_2
_geom_bond_publ_flag
Co2 N8 1.818(11) . ?
Co2 N10 1.845(10) . ?
Co2 O4 1.880(5) 2 ?
Co2 O4 1.880(5) . ?
Co2 N9 1.971(6) 2 ?
Co2 N9 1.971(6) . ?
Co1 N4 1.834(8) . ?
Co1 O1 1.879(5) . ?
Co1 O2 1.879(5) . ?
Co1 N2 1.886(8) . ?
Co1 N3 1.912(7) . ?
Co1 N1 1.922(7) . ?
Co3 N5 1.806(13) . ?
Co3 N7 1.882(12) . ?
Co3 O3 1.910(6) 2_565 ?
Co3 O3 1.910(6) . ?
Co3 N6 1.943(8) 2_565 ?
Co3 N6 1.943(8) . ?
O1 C001 1.331(9) . ?
O2 C012 1.329(8) . ?
N8 C53 1.354(10) 2 ?
N8 C53 1.354(10) . ?
N4 C006 1.371(10) . ?
N4 C007 1.384(10) . ?
N10 C47 1.379(9) 2 ?
N10 C47 1.379(9) . ?
O3 C41 1.310(10) . ?
N3 C013 1.266(10) . ?
N3 C017 1.387(11) . ?
O4 C42 1.336(9) . ?
C46 C45 1.355(10) . ?
C46 C47 1.404(11) . ?
C006 C005 1.419(11) . ?
C006 C001 1.439(10) . ?
C012 C011 1.402(10) . ?
C012 C007 1.453(10) . ?
C001 C002 1.410(10) . ?
C018 N2 1.316(10) . ?
C018 C019 1.379(12) . ?
C018 C017 1.490(11) . ?
N9 C48 1.346(10) . ?
N9 C52 1.351(11) . ?
C47 C42 1.392(10) . ?
C002 C003 1.344(10) . ?
C002 C312 1.501(11) . ?
N5 C33 1.360(13) . ?
N5 C33 1.360(13) 2_565 ?
C52 C51 1.395(12) . ?
C52 C53 1.406(12) . ?
C45 C44 1.349(10) . ?
C45 C328 1.562(12) . ?
C42 C43 1.438(10) . ?
C022 N2 1.339(9) . ?
C022 C023 1.434(11) . ?
C022 C021 1.429(12) . ?
C007 C008 1.410(11) . ?
C009 C008 1.363(10) . ?
C009 C010 1.434(11) . ?
C009 C305 1.508(13) . ?
C023 C024 1.335(11) . ?
C023 N1 1.381(11) . ?
C011 C010 1.368(11) . ?
C011 C300 1.537(11) . ?
C53 C54 1.419(12) . ?
N1 C027 1.308(11) . ?
C137 C136 1.401(10) . ?
C137 C138 1.424(11) . ?
C43 C44 1.418(11) . ?
C43 C324 1.518(12) . ?
C124 C129 1.368(11) . ?
C124 C125 1.409(10) . ?
C124 B2 1.640(13) . ?
N6 C28 1.347(12) . ?
N6 C32 1.354(12) . ?
C003 C004 1.386(11) . ?
C005 C004 1.397(11) . ?
C324 C326 1.507(12) . ?
C324 C327 1.528(12) . ?
C324 C325 1.572(12) . ?
C017 C016 1.345(10) . ?
C142 C147 1.367(12) . ?
C142 C143 1.389(12) . ?
C142 B2 1.662(13) . ?
C019 C020 1.389(11) . ?
C33 C34 1.370(16) . ?
C33 C32 1.481(14) . ?
C004 C308 1.495(13) . ?
C48 C49 1.373(10) . ?
C32 C31 1.385(14) . ?
C36 C41 1.392(12) . ?
C36 N7 1.387(11) . ?
C36 C37 1.406(13) . ?
C013 C014 1.404(11) . ?
C136 C141 1.341(11) . ?
C136 B2 1.634(13) . ?
C020 C021 1.385(12) . ?
C40 C39 1.375(13) . ?
C40 C41 1.429(12) . ?
C40 C316 1.518(13) . ?
C305 C307 1.488(12) . ?
C305 C306 1.488(13) . ?
C305 C304 1.575(12) . ?
C308 C310 1.410(12) . ?
C308 C311 1.474(15) . ?
C308 C309 1.507(16) . ?
C024 C025 1.387(13) . ?
C129 C128 1.414(12) . ?
C118 C119 1.375(14) . ?
C118 C123 1.405(14) . ?
C118 B1 1.616(15) . ?
B1 C100 1.625(14) . ?
B1 C117 1.634(13) . ?
B1 C106 1.679(14) . ?
C147 C146 1.377(14) . ?
C100 C101 1.411(12) . ?
C100 C105 1.415(12) . ?
C014 C015 1.361(12) . ?
C125 C126 1.369(12) . ?
107 C108 1.389(13) . ?
107 C106 1.415(11) . ?
C49 C50 1.393(11) . ?
C130 C131 1.368(12) . ?
C130 C135 1.417(12) . ?
C130 B2 1.654(13) . ?
C300 C303 1.531(12) . ?
C300 C301 1.531(12) . ?
C300 C302 1.564(12) . ?
C115 C114 1.345(15) . ?
C115 C116 1.379(13) . ?
C126 C127 1.350(12) . ?
C328 C330 1.415(11) . ?
C328 C329 1.522(12) . ?
C328 C331 1.579(11) . ?
C117 C116 1.380(11) . ?
C117 C112 1.384(12) . ?
C139 C140 1.316(13) . ?
C139 C138 1.395(13) . ?
C112 C113 1.381(14) . ?
C141 C140 1.421(13) . ?
C51 C50 1.374(12) . ?
C34 C35 1.356(12) . ?
C106 C111 1.409(11) . ?
C025 C026 1.392(14) . ?
C128 C127 1.382(12) . ?
C027 C026 1.398(12) . ?
C38 C37 1.322(13) . ?
C38 C39 1.400(13) . ?
C38 C320 1.580(16) . ?
C113 C114 1.427(15) . ?
C312 C314 1.525(11) . ?
C312 C315 1.517(11) . ?
C312 C313 1.558(11) . ?
C101 C102 1.389(13) . ?
C35 C34 1.356(12) 2_565 ?
C131 C132 1.359(15) . ?
C105 C104 1.352(13) . ?
C015 C016 1.345(12) . ?
C143 C144 1.414(14) . ?
N7 C36 1.387(11) 2_565 ?
C111 C110 1.373(13) . ?
C132 C133 1.349(18) . ?
C28 C29 1.377(15) . ?
C144 C145 1.395(16) . ?
C146 C145 1.340(16) . ?
C102 C103 1.398(14) . ?
C119 C120 1.44(2) . ?
C135 C134 1.369(14) . ?
C133 C134 1.386(17) . ?
C110 C109 1.392(15) . ?
C320 C321 1.470(16) . ?
C320 C322 1.42(2) . ?
C320 C323 1.51(2) . ?
C103 C104 1.346(14) . ?
C108 C109 1.378(12) . ?
C318 C316 1.493(12) . ?
C123 C122 1.48(2) . ?
C316 C317 1.541(13) . ?
C316 C319 1.580(13) . ?
C54 C55 1.373(10) . ?
C55 C54 1.373(10) 2 ?
C120 C121 1.37(4) . ?
C122 C121 1.27(3) . ?
C31 C30 1.398(17) . ?
C30 C29 1.395(19) . ?
